data_7218610
loop_
_publ_author_name
'Sullivan, Rachel A.'
'Davey, Roger J.'

_publ_section_title
;
 Concerning the crystal morphologies of the \a and \b polymorphs of
 p-aminobenzoic acid
;
_journal_issue 5
_journal_name_full CrystEngComm
_journal_page_first 1015
_journal_paper_doi 10.1039/C4CE01857E
_journal_volume 17
_journal_year 2015
_chemical_formula_moiety 'C7 H7 N O2'
_chemical_formula_sum 'C7 H7 N O2'
_chemical_formula_weight 137.14
_space_group_crystal_system monoclinic
_space_group_IT_number 14
_space_group_name_Hall '-P 2yn'
_space_group_name_H-M_alt 'P 1 21/n 1'
_symmetry_space_group_name_Hall '-P 2yn'
_symmetry_space_group_name_H-M 'P 1 21/n 1'
_audit_creation_date 2013-11-11
_audit_creation_method
;
  Olex2 1.1
  (compiled 2011.11.01 svn.r2039, GUI svn.r3906)
;
_cell_angle_alpha 90
_cell_angle_beta 100.198(15)
_cell_angle_gamma 90
_cell_formula_units_Z 4
_cell_length_a 6.2436(9)
_cell_length_b 8.4577(12)
_cell_length_c 12.3655(17)
_cell_measurement_reflns_used 945
_cell_measurement_temperature 102.45(10)
_cell_measurement_theta_max 28.4222
_cell_measurement_theta_min 2.9270
_cell_volume 642.66(16)
_computing_cell_refinement
;
CrysAlisPro, Agilent Technologies,
Version 1.171.35.19 (release 27-10-2011 CrysAlis171 .NET)
(compiled Oct 27 2011,15:02:11)
;
_computing_data_collection
;
CrysAlisPro, Agilent Technologies,
Version 1.171.35.19 (release 27-10-2011 CrysAlis171 .NET)
(compiled Oct 27 2011,15:02:11)
;
_computing_data_reduction
;
CrysAlisPro, Agilent Technologies,
Version 1.171.35.19 (release 27-10-2011 CrysAlis171 .NET)
(compiled Oct 27 2011,15:02:11)
;
_computing_molecular_graphics
;
O. V. Dolomanov, L. J. Bourhis, R. J. Gildea, J. A. K. Howard and H. Puschmann,
OLEX2: a complete structure solution, refinement and analysis program.
J. Appl. Cryst. (2009). 42, 339-341.
;
_computing_publication_material
;
O. V. Dolomanov, L. J. Bourhis, R. J. Gildea, J. A. K. Howard and H. Puschmann,
OLEX2: a complete structure solution, refinement and analysis program.
J. Appl. Cryst. (2009). 42, 339-341.
;
_computing_structure_refinement
;
olex2.refine (L.J. Bourhis, O.V. Dolomanov, R.J. Gildea, J.A.K. Howard,
H. Puschmann, in preparation, 2011)
;
_computing_structure_solution
;
olex2.solve (L.J. Bourhis, O.V. Dolomanov, R.J. Gildea, J.A.K. Howard,
H. Puschmann, in preparation, 2011)
;
_diffrn_ambient_temperature 102.45(10)
_diffrn_detector_area_resol_mean 8.3367
_diffrn_measured_fraction_theta_full 1.000000
_diffrn_measured_fraction_theta_max 0.868098
_diffrn_measurement_details
;
  1 omega  -86.00   17.00   1.0000    1.5000
omega____ theta____ kappa____ phi______ frames
    -      -21.2308  -19.0000   90.0000 103

  2 omega -110.00  -45.00   1.0000    1.5000
omega____ theta____ kappa____ phi______ frames
    -      -21.2308  179.0000  -60.0000 65

  3 omega   51.00   96.00   1.0000    1.5000
omega____ theta____ kappa____ phi______ frames
    -       22.6371 -179.0000    0.0000 45
;
_diffrn_measurement_device_type 'Xcalibur, Sapphire2, large Be window'
_diffrn_measurement_method '\w scans'
_diffrn_orient_matrix_UB_11 0.0126452000
_diffrn_orient_matrix_UB_12 -0.0746690000
_diffrn_orient_matrix_UB_13 -0.0243528000
_diffrn_orient_matrix_UB_21 -0.0771595000
_diffrn_orient_matrix_UB_22 -0.0331181000
_diffrn_orient_matrix_UB_23 0.0291696000
_diffrn_orient_matrix_UB_31 -0.0846292000
_diffrn_orient_matrix_UB_32 0.0189670000
_diffrn_orient_matrix_UB_33 -0.0443429000
_diffrn_radiation_monochromator graphite
_diffrn_radiation_type 'Mo K\a'
_diffrn_radiation_wavelength 0.7107
_diffrn_reflns_av_R_equivalents 0.0312
_diffrn_reflns_av_unetI/netI 0.0523
_diffrn_reflns_limit_h_max 8
_diffrn_reflns_limit_h_min -7
_diffrn_reflns_limit_k_max 9
_diffrn_reflns_limit_k_min -10
_diffrn_reflns_limit_l_max 7
_diffrn_reflns_limit_l_min -16
_diffrn_reflns_number 2300
_diffrn_reflns_theta_full 25.000000
_diffrn_reflns_theta_max 28.48
_diffrn_reflns_theta_min 2.93
_diffrn_source 'Enhance (Mo) X-ray Source'
_diffrn_source_current n/a
_diffrn_source_voltage n/a
_exptl_absorpt_coefficient_mu 0.105
_exptl_absorpt_correction_T_max 1.00000
_exptl_absorpt_correction_T_min 0.30476
_exptl_absorpt_correction_type multi-scan
_exptl_absorpt_process_details
;
CrysAlisPro, Agilent Technologies,
Version 1.171.35.19 (release 27-10-2011 CrysAlis171 .NET)
(compiled Oct 27 2011,15:02:11)
Empirical absorption correction using spherical harmonics,
 implemented in SCALE3 ABSPACK scaling algorithm.
;
_exptl_crystal_density_diffrn 1.4173
_exptl_crystal_F_000 288.1657
_refine_diff_density_max 0.381351
_refine_diff_density_min -0.355925
_refine_diff_density_rms 0.084579
_refine_ls_d_res_high 0.745117
_refine_ls_d_res_low 6.945242
_refine_ls_goodness_of_fit_ref 1.058590
_refine_ls_hydrogen_treatment mixed
_refine_ls_matrix_type full
_refine_ls_number_constraints 2
_refine_ls_number_parameters 114
_refine_ls_number_reflns 1415
_refine_ls_number_restraints 0
_refine_ls_restrained_S_all 1.058590
_refine_ls_R_factor_all 0.069918
_refine_ls_R_factor_gt 0.056788
_refine_ls_shift/su_max 0.0006
_refine_ls_shift/su_mean 0.0001
_refine_ls_structure_factor_coef Fsqd
_refine_ls_weighting_details 'w=1/[\s^2^(Fo^2^)+(0.1P)^2^] where P=(Fo^2^+2Fc^2^)/3'
_refine_ls_weighting_scheme calc
_refine_ls_wR_factor_ref 0.168259
_reflns_Friedel_coverage 0.0
_reflns_limit_h_max 6
_reflns_limit_h_min -8
_reflns_limit_k_max 10
_reflns_limit_k_min 0
_reflns_limit_l_max 16
_reflns_limit_l_min -5
_reflns_number_gt 1133
_reflns_number_total 1415
_reflns_threshold_expression I>=2u(I)
_cod_data_source_file c4ce01857e1.cif
_cod_data_source_block ord120
_cod_depositor_comments 'Adding full bibliography for 7218609--7218610.cif.'
_cod_database_code 7218610
_chemical_oxdiff_formula C7N1O2H7
_reflns_odcompleteness_completeness 99.72
_reflns_odcompleteness_iscentric 1
_reflns_odcompleteness_theta 26.32

loop_
_space_group_symop_id
_space_group_symop_operation_xyz
1 x,y,z
2 -x+1/2,y+1/2,-z+1/2
3 -x,-y,-z
4 x-1/2,-y-1/2,z-1/2

loop_
_atom_site_label
_atom_site_type_symbol
_atom_site_fract_x
_atom_site_fract_y
_atom_site_fract_z
_atom_site_U_iso_or_equiv
_atom_site_adp_type
_atom_site_occupancy
_atom_site_refinement_flags_posn
O1 O 0.5494(2) 0.34981(17) 0.40967(10) 0.0230(4) Uani 1.000000 .
O15 O 0.8728(2) 0.33714(17) 0.52272(11) 0.0233(4) Uani 1.000000 .
N10 N 0.2675(3) -0.0549(2) 0.79688(13) 0.0185(4) Uani 1.000000 .
C1aa C 0.6766(3) 0.1789(2) 0.68382(15) 0.0180(4) Uani 1.000000 .
C13 C 0.6793(3) 0.3041(2) 0.50258(14) 0.0166(4) Uani 1.000000 .
C16 C 0.3699(3) 0.0295(2) 0.72182(13) 0.0174(4) Uani 1.000000 .
C0aa C 0.2581(3) 0.0615(2) 0.61529(14) 0.0179(4) Uani 1.000000 .
H0aa H 0.1185(3) 0.0220(2) 0.59248(14) 0.0215(5) Uiso 1.000000 R
C12 C 0.5791(3) 0.0908(2) 0.75596(15) 0.0195(5) Uani 1.000000 .
C14 C 0.5667(3) 0.2105(2) 0.57699(14) 0.0166(4) Uani 1.000000 .
C2 C 0.3556(3) 0.1520(2) 0.54397(15) 0.0180(4) Uani 1.000000 .
H2 H 0.276(3) 0.174(2) 0.4668(15) 0.008(5) Uiso 1.000000 .
H12 H 0.656(3) 0.076(3) 0.8291(17) 0.017(5) Uiso 1.000000 .
H10a H 0.175(4) -0.122(3) 0.7658(17) 0.019(5) Uiso 1.000000 .
H10b H 0.359(4) -0.098(3) 0.8512(19) 0.022(6) Uiso 1.000000 .
H1aa H 0.814(4) 0.220(3) 0.7063(17) 0.024(5) Uiso 1.000000 .
H1 H 0.636(4) 0.419(3) 0.369(2) 0.044(7) Uiso 1.000000 .

loop_
_atom_site_aniso_label
_atom_site_aniso_U_11
_atom_site_aniso_U_22
_atom_site_aniso_U_33
_atom_site_aniso_U_12
_atom_site_aniso_U_13
_atom_site_aniso_U_23
O1 0.0204(7) 0.0315(8) 0.0168(7) -0.0023(6) 0.0022(6) 0.0056(6)
O15 0.0185(7) 0.0295(8) 0.0213(7) -0.0039(6) 0.0021(6) 0.0029(5)
N10 0.0193(8) 0.0192(8) 0.0168(8) -0.0031(7) 0.0027(7) 0.0005(6)
C1aa 0.0154(9) 0.0177(9) 0.0202(10) -0.0015(8) 0.0011(8) -0.0016(7)
C13 0.0183(9) 0.0167(9) 0.0145(9) 0.0018(7) 0.0022(7) -0.0037(7)
C16 0.0220(9) 0.0152(8) 0.0159(9) 0.0017(7) 0.0057(7) -0.0020(7)
C0aa 0.0157(9) 0.0198(9) 0.0182(9) -0.0003(7) 0.0028(7) -0.0039(7)
C12 0.0210(10) 0.0213(9) 0.0146(9) 0.0022(8) -0.0009(8) 0.0004(7)
C14 0.0184(9) 0.0163(8) 0.0158(9) 0.0009(7) 0.0045(8) -0.0013(6)
C2 0.0193(9) 0.0196(9) 0.0148(9) 0.0012(7) 0.0020(7) -0.0027(7)

loop_
_atom_type_symbol
_atom_type_scat_dispersion_real
_atom_type_scat_dispersion_imag
_atom_type_scat_source
H 0.00000 0.00000 'International Tables Volume C Table 6.1.1.4 (pp. 500-502)'
C 0.00347 0.00161 'International Tables Volume C Table 6.1.1.4 (pp. 500-502)'
O 0.01158 0.00611 'International Tables Volume C Table 6.1.1.4 (pp. 500-502)'
N 0.00653 0.00323 'International Tables Volume C Table 6.1.1.4 (pp. 500-502)'

loop_
_geom_angle_atom_site_label_1
_geom_angle_atom_site_label_2
_geom_angle_atom_site_label_3
_geom_angle
H1 O1 C13 107.7(14)
H10a N10 C16 113.1(14)
H10b N10 C16 113.7(14)
H10b N10 H10a 111(2)
C14 C1aa C12 120.81(17)
H1aa C1aa C12 120.0(13)
H1aa C1aa C14 119.1(14)
O15 C13 O1 122.33(17)
C14 C13 O1 113.88(15)
C14 C13 O15 123.78(17)
C0aa C16 N10 120.46(16)
C12 C16 N10 119.78(16)
C12 C16 C0aa 119.63(17)
H0aa C0aa C16 119.94(11)
C2 C0aa C16 120.12(16)
C2 C0aa H0aa 119.94(10)
C16 C12 C1aa 119.92(17)
H12 C12 C1aa 118.2(13)
H12 C12 C16 121.8(13)
C13 C14 C1aa 118.69(16)
C2 C14 C1aa 119.08(17)
C2 C14 C13 122.23(16)
C14 C2 C0aa 120.41(16)
H2 C2 C0aa 120.1(11)
H2 C2 C14 119.4(11)

loop_
_geom_bond_atom_site_label_1
_geom_bond_atom_site_label_2
_geom_bond_distance
O1 C13 1.341(2)
O1 H1 0.99(3)
O15 C13 1.222(2)
N10 C16 1.411(2)
N10 H10a 0.86(2)
N10 H10b 0.88(2)
C1aa C12 1.383(3)
C1aa C14 1.402(3)
C1aa H1aa 0.92(2)
C13 C14 1.482(3)
C16 C0aa 1.404(2)
C16 C12 1.399(3)
C0aa H0aa 0.9300
C0aa C2 1.387(3)
C12 H12 0.95(2)
C14 C2 1.399(3)
C2 H2 1.013(18)
